data_7101639
loop_
_publ_author_name
'Hauber, Sven-Oliver'
'Niemeyer, Mark'

_publ_section_title
;
 Pi-bonding encapsulation in aryl-substituted lanthanide selenolates:
 monomeric compounds with apparent low-coordinate metal atoms.
;
_journal_issue 3
_journal_name_full 'Chemical communications (Cambridge, England)'
_journal_page_first 275
_journal_page_last 277
_journal_paper_doi 10.1039/b612182a
_journal_year 2007
_chemical_formula_sum 'C72 H98 Cl Nd Se2'
_chemical_formula_weight 1301.11
_chemical_melting_point 481
_chemical_name_systematic
;
Chloro-bis[(2,4,6,2'',4'',6''-hexa-iso-propyl-1,1':3',1''-
terphen-2'-yl)selanido-\kappa Se]neodymium
;
_space_group_IT_number 2
_symmetry_cell_setting triclinic
_symmetry_space_group_name_Hall '-P 1'
_symmetry_space_group_name_H-M 'P -1'
_atom_sites_solution_hydrogens geom
_atom_sites_solution_primary direct
_atom_sites_solution_secondary difmap
_audit_creation_method SHELXL-97
_cell_angle_alpha 103.421(17)
_cell_angle_beta 93.755(18)
_cell_angle_gamma 99.332(17)
_cell_formula_units_Z 2
_cell_length_a 13.423(3)
_cell_length_b 14.363(3)
_cell_length_c 18.700(4)
_cell_measurement_temperature 173(2)
_cell_volume 3440.4(13)
_computing_structure_refinement 'SHELXL-97 (Sheldrick, 1997)'
_computing_structure_solution 'SHELXS-97 (Sheldrick, 1990)'
_diffrn_ambient_temperature 173(2)
_diffrn_measured_fraction_theta_full 0.999
_diffrn_measured_fraction_theta_max 0.999
_diffrn_measurement_device_type 'Siemens P3'
_diffrn_radiation_monochromator graphite
_diffrn_radiation_source 'fine-focus sealed tube'
_diffrn_radiation_type MoK\a
_diffrn_radiation_wavelength 0.71073
_diffrn_reflns_av_R_equivalents 0.061
_diffrn_reflns_av_sigmaI/netI 0.106
_diffrn_reflns_limit_h_max 15
_diffrn_reflns_limit_h_min -15
_diffrn_reflns_limit_k_max 16
_diffrn_reflns_limit_k_min -17
_diffrn_reflns_limit_l_max 22
_diffrn_reflns_limit_l_min 0
_diffrn_reflns_number 14143
_diffrn_reflns_theta_full 25.00
_diffrn_reflns_theta_max 25.00
_diffrn_reflns_theta_min 1.48
_diffrn_standards_decay_% <0.2
_diffrn_standards_interval_count 298
_diffrn_standards_number 2
_exptl_absorpt_coefficient_mu 1.889
_exptl_absorpt_correction_T_max 0.884
_exptl_absorpt_correction_T_min 0.645
_exptl_absorpt_correction_type psi-scan
_exptl_crystal_colour 'pale green'
_exptl_crystal_density_diffrn 1.256
_exptl_crystal_density_method 'not measured'
_exptl_crystal_description plate
_exptl_crystal_F_000 1350
_exptl_crystal_size_max 0.40
_exptl_crystal_size_mid 0.20
_exptl_crystal_size_min 0.06
_refine_diff_density_max 0.659
_refine_diff_density_min -0.661
_refine_diff_density_rms 0.126
_refine_ls_extinction_method none
_refine_ls_goodness_of_fit_ref 1.203
_refine_ls_hydrogen_treatment refU
_refine_ls_matrix_type full
_refine_ls_number_parameters 712
_refine_ls_number_reflns 12097
_refine_ls_number_restraints 8
_refine_ls_restrained_S_all 1.205
_refine_ls_R_factor_all 0.1220
_refine_ls_R_factor_gt 0.0653
_refine_ls_shift/su_max 0.002
_refine_ls_shift/su_mean 0.000
_refine_ls_structure_factor_coef Fsqd
_refine_ls_weighting_details 'calc w=1/[\s^2^(Fo^2^)+(0.0295P)^2^] where P=(Fo^2^+2Fc^2^)/3'
_refine_ls_weighting_scheme calc
_refine_ls_wR_factor_gt 0.1045
_refine_ls_wR_factor_ref 0.1174
_reflns_number_gt 7925
_reflns_number_total 12097
_reflns_threshold_expression >2sigma(I)
_cod_data_source_file b612182a.txt
_cod_data_source_block 1
_cod_depositor_comments
;
The following automatic conversions were performed:

'_exptl_absorpt_correction_type' tag value 'psi-scans' was replaced
with 'psi-scan' value.

Automatic conversion script
Id: cif_fix_values 1646 2011-03-28 12:23:43Z adriana 
;
_cod_database_code 7101639

loop_
_symmetry_equiv_pos_as_xyz
'x, y, z'
'-x, -y, -z'

loop_
_atom_site_label
_atom_site_type_symbol
_atom_site_fract_x
_atom_site_fract_y
_atom_site_fract_z
_atom_site_U_iso_or_equiv
_atom_site_adp_type
_atom_site_occupancy
_atom_site_symmetry_multiplicity
_atom_site_calc_flag
_atom_site_refinement_flags
_atom_site_disorder_assembly
_atom_site_disorder_group
Nd Nd 0.71786(3) 0.85172(3) 0.67898(2) 0.02935(12) Uani 1 1 d . . .
Cl Cl 0.74755(16) 0.76940(15) 0.54303(11) 0.0505(5) Uani 1 1 d . . .
Se1 Se 0.83175(5) 1.04405(5) 0.74529(4) 0.03316(19) Uani 1 1 d . . .
Se2 Se 0.57575(5) 0.74894(5) 0.75607(4) 0.03402(19) Uani 1 1 d . . .
C11 C 0.7789(5) 1.1463(4) 0.7155(4) 0.0278(16) Uani 1 1 d . . .
C12 C 0.6846(5) 1.1305(5) 0.6739(4) 0.0280(16) Uani 1 1 d . . .
C13 C 0.6471(6) 1.2072(5) 0.6557(4) 0.0346(17) Uani 1 1 d . . .
H13 H 0.5825 1.1955 0.6279 0.037(5) Uiso 1 1 calc R . .
C14 C 0.7021(6) 1.2993(5) 0.6772(4) 0.044(2) Uani 1 1 d . . .
H14 H 0.6754 1.3520 0.6657 0.037(5) Uiso 1 1 calc R . .
C15 C 0.7973(6) 1.3155(5) 0.7161(4) 0.042(2) Uani 1 1 d . . .
H15 H 0.8359 1.3797 0.7298 0.037(5) Uiso 1 1 calc R . .
C16 C 0.8379(5) 1.2412(5) 0.7357(4) 0.0297(16) Uani 1 1 d . . .
C21 C 0.6226(5) 1.0296(5) 0.6511(4) 0.0253(15) Uani 1 1 d . . .
C22 C 0.5607(5) 0.9964(5) 0.7031(4) 0.0265(15) Uani 1 1 d . . .
C23 C 0.5002(5) 0.9035(5) 0.6808(4) 0.0301(16) Uani 1 1 d . . .
H23 H 0.4599 0.8803 0.7152 0.037(5) Uiso 1 1 calc R . .
C24 C 0.4968(5) 0.8435(5) 0.6096(4) 0.0299(16) Uani 1 1 d . . .
C25 C 0.5577(5) 0.8785(5) 0.5616(4) 0.0272(16) Uani 1 1 d . . .
H25 H 0.5578 0.8378 0.5136 0.037(5) Uiso 1 1 calc R . .
C26 C 0.6189(5) 0.9703(5) 0.5798(4) 0.0297(16) Uani 1 1 d . . .
C221 C 0.5524(6) 1.0634(5) 0.7779(4) 0.0377(18) Uani 1 1 d . . .
H22A H 0.6170 1.1122 0.7916 0.057(7) Uiso 1 1 calc R . .
C222 C 0.4671(7) 1.1191(6) 0.7703(5) 0.067(3) Uani 1 1 d . . .
H22B H 0.4790 1.1543 0.7316 0.079(4) Uiso 1 1 calc R . .
H22C H 0.4649 1.1656 0.8174 0.079(4) Uiso 1 1 calc R . .
H22D H 0.4023 1.0734 0.7568 0.079(4) Uiso 1 1 calc R . .
C223 C 0.5402(7) 1.0115(6) 0.8404(4) 0.054(2) Uani 1 1 d . . .
H22E H 0.5512 1.0599 0.8880 0.079(4) Uiso 1 1 calc R . .
H22F H 0.5900 0.9684 0.8390 0.079(4) Uiso 1 1 calc R . .
H22G H 0.4714 0.9730 0.8341 0.079(4) Uiso 1 1 calc R . .
C241 C 0.4221(5) 0.7479(5) 0.5888(4) 0.0397(19) Uani 1 1 d . . .
H24A H 0.4234 0.7178 0.6320 0.057(7) Uiso 1 1 calc R . .
C242 C 0.3151(7) 0.7639(7) 0.5726(6) 0.089(4) Uani 1 1 d . . .
H24B H 0.2675 0.7021 0.5646 0.079(4) Uiso 1 1 calc R . .
H24C H 0.3107 0.7888 0.5282 0.079(4) Uiso 1 1 calc R . .
H24D H 0.2978 0.8113 0.6146 0.079(4) Uiso 1 1 calc R . .
C243 C 0.4507(7) 0.6761(6) 0.5221(5) 0.074(3) Uani 1 1 d . . .
H24E H 0.4059 0.6127 0.5143 0.080(4) Uiso 1 1 calc R . .
H24F H 0.5213 0.6688 0.5315 0.079(4) Uiso 1 1 calc R . .
H24G H 0.4430 0.7010 0.4779 0.079(4) Uiso 1 1 calc R . .
C261 C 0.6763(5) 1.0104(5) 0.5212(4) 0.0341(17) Uani 1 1 d . . .
H26A H 0.6633 1.0780 0.5258 0.057(7) Uiso 1 1 calc R . .
C262 C 0.6396(6) 0.9540(5) 0.4418(4) 0.044(2) Uani 1 1 d . . .
H26B H 0.6774 0.9851 0.4078 0.079(4) Uiso 1 1 calc R . .
H26C H 0.5670 0.9538 0.4317 0.079(4) Uiso 1 1 calc R . .
H26D H 0.6508 0.8869 0.4347 0.079(4) Uiso 1 1 calc R . .
C263 C 0.7918(6) 1.0185(6) 0.5346(4) 0.052(2) Uani 1 1 d . . .
H26E H 0.8090 0.9533 0.5221 0.079(4) Uiso 1 1 calc R . .
H26F H 0.8148 1.0498 0.5867 0.079(4) Uiso 1 1 calc R . .
H26G H 0.8252 1.0576 0.5034 0.079(4) Uiso 1 1 calc R . .
C31 C 0.9429(5) 1.2603(5) 0.7765(4) 0.0363(18) Uani 1 1 d . . .
C32 C 1.0262(6) 1.2505(5) 0.7343(5) 0.049(2) Uani 1 1 d . . .
C33 C 1.1215(6) 1.2653(6) 0.7744(6) 0.064(3) Uani 1 1 d . . .
H33 H 1.1784 1.2572 0.7475 0.037(5) Uiso 1 1 calc R . .
C34 C 1.1379(7) 1.2905(6) 0.8497(7) 0.070(3) Uani 1 1 d . B .
C35 C 1.0539(7) 1.2999(5) 0.8880(5) 0.057(3) Uani 1 1 d . . .
H35 H 1.0632 1.3161 0.9405 0.037(5) Uiso 1 1 calc R . .
C36 C 0.9568(5) 1.2868(5) 0.8528(4) 0.0401(19) Uani 1 1 d . . .
C321 C 1.0125(7) 1.2242(6) 0.6506(5) 0.062(3) Uani 1 1 d . . .
H32A H 0.9392 1.1963 0.6339 0.057(7) Uiso 1 1 calc R . .
C322 C 1.0407(8) 1.3134(7) 0.6208(5) 0.084(3) Uani 1 1 d . . .
H32B H 0.9959 1.3597 0.6376 0.079(4) Uiso 1 1 calc R . .
H32C H 1.0332 1.2941 0.5666 0.079(4) Uiso 1 1 calc R . .
H32D H 1.1113 1.3441 0.6389 0.079(4) Uiso 1 1 calc R . .
C323 C 1.0759(9) 1.1482(7) 0.6161(6) 0.107(4) Uani 1 1 d . . .
H32E H 1.0799 1.1025 0.6474 0.160 Uiso 1 1 calc R . .
H32F H 1.1445 1.1813 0.6123 0.160 Uiso 1 1 calc R . .
H32G H 1.0436 1.1124 0.5667 0.160 Uiso 1 1 calc R . .
C341 C 1.2432(7) 1.3015(5) 0.8871(7) 0.114(5) Uani 1 1 d D . .
H34A H 1.2798 1.3083 0.8432 0.171 Uiso 0.50 1 calc PR A 1
H34B H 1.2745 1.2739 0.8416 0.171 Uiso 0.50 1 calc PR A 2
C342 C 1.2848(17) 1.4028(9) 0.9339(11) 0.080(7) Uiso 0.50 1 d PD B 1
H34C H 1.2436 1.4181 0.9749 0.121 Uiso 0.50 1 calc PR B 1
H34D H 1.2828 1.4498 0.9035 0.121 Uiso 0.50 1 calc PR B 1
H34E H 1.3552 1.4062 0.9536 0.121 Uiso 0.50 1 calc PR B 1
C343 C 1.2731(14) 1.2063(9) 0.8929(11) 0.060(5) Uiso 0.50 1 d PD B 1
H34F H 1.3405 1.2192 0.9205 0.090 Uiso 0.50 1 calc PR B 1
H34G H 1.2747 1.1657 0.8431 0.090 Uiso 0.50 1 calc PR B 1
H34H H 1.2235 1.1723 0.9186 0.090 Uiso 0.50 1 calc PR B 1
C344 C 1.2637(14) 1.2268(11) 0.9284(10) 0.057(5) Uiso 0.50 1 d PD B 2
H34I H 1.3372 1.2328 0.9396 0.085 Uiso 0.50 1 calc PR B 2
H34J H 1.2355 1.1614 0.8978 0.085 Uiso 0.50 1 calc PR B 2
H34K H 1.2319 1.2377 0.9746 0.085 Uiso 0.50 1 calc PR B 2
C345 C 1.3071(12) 1.4021(7) 0.9041(11) 0.053(5) Uiso 0.50 1 d PD B 2
H34L H 1.3679 1.4047 0.9370 0.080 Uiso 0.50 1 calc PR B 2
H34M H 1.2677 1.4498 0.9284 0.080 Uiso 0.50 1 calc PR B 2
H34N H 1.3272 1.4172 0.8581 0.080 Uiso 0.50 1 calc PR B 2
C361 C 0.8681(6) 1.3004(5) 0.8997(4) 0.045(2) Uani 1 1 d . . .
H36A H 0.8065 1.2950 0.8648 0.057(7) Uiso 1 1 calc R . .
C362 C 0.8835(7) 1.4002(6) 0.9536(5) 0.067(3) Uani 1 1 d . . .
H36B H 0.9383 1.4053 0.9923 0.079(4) Uiso 1 1 calc R . .
H36C H 0.8206 1.4087 0.9761 0.079(4) Uiso 1 1 calc R . .
H36D H 0.9015 1.4509 0.9270 0.079(4) Uiso 1 1 calc R . .
C363 C 0.8455(7) 1.2210(6) 0.9400(5) 0.070(3) Uani 1 1 d . . .
H36E H 0.8298 1.1576 0.9042 0.079(4) Uiso 1 1 calc R . .
H36F H 0.7873 1.2310 0.9680 0.079(4) Uiso 1 1 calc R . .
H36G H 0.9049 1.2230 0.9741 0.079(4) Uiso 1 1 calc R . .
C41 C 0.6271(5) 0.6534(5) 0.7972(4) 0.0281(16) Uani 1 1 d . . .
C42 C 0.7299(5) 0.6473(5) 0.8001(4) 0.0317(17) Uani 1 1 d . . .
C43 C 0.7637(6) 0.5784(5) 0.8321(4) 0.043(2) Uani 1 1 d . . .
H43 H 0.8338 0.5749 0.8353 0.037(5) Uiso 1 1 calc R . .
C44 C 0.6965(6) 0.5145(6) 0.8597(5) 0.050(2) Uani 1 1 d . . .
H44 H 0.7207 0.4677 0.8813 0.037(5) Uiso 1 1 calc R . .
C45 C 0.5953(6) 0.5193(5) 0.8554(4) 0.044(2) Uani 1 1 d . . .
H45 H 0.5497 0.4756 0.8745 0.037(5) Uiso 1 1 calc R . .
C46 C 0.5577(5) 0.5877(5) 0.8234(4) 0.0314(16) Uani 1 1 d . . .
C51 C 0.8034(5) 0.7131(5) 0.7690(4) 0.0295(17) Uani 1 1 d . . .
C52 C 0.8446(5) 0.8082(5) 0.8123(4) 0.0320(17) Uani 1 1 d . . .
C53 C 0.9136(5) 0.8663(5) 0.7825(4) 0.0347(18) Uani 1 1 d . . .
H53 H 0.9414 0.9301 0.8113 0.037(5) Uiso 1 1 calc R . .
C54 C 0.9451(5) 0.8370(5) 0.7125(4) 0.0373(19) Uani 1 1 d . . .
C55 C 0.9020(5) 0.7429(5) 0.6713(4) 0.042(2) Uani 1 1 d . . .
H55 H 0.9212 0.7216 0.6230 0.037(5) Uiso 1 1 calc R . .
C56 C 0.8320(5) 0.6786(5) 0.6973(4) 0.0348(18) Uani 1 1 d . . .
C521 C 0.8262(6) 0.8400(5) 0.8934(4) 0.0361(18) Uani 1 1 d . . .
H52A H 0.7634 0.7971 0.9012 0.057(7) Uiso 1 1 calc R . .
C522 C 0.9169(7) 0.8219(7) 0.9403(5) 0.071(3) Uani 1 1 d . . .
H52B H 0.9067 0.8400 0.9928 0.079(4) Uiso 1 1 calc R . .
H52C H 0.9798 0.8613 0.9319 0.079(4) Uiso 1 1 calc R . .
H52D H 0.9218 0.7528 0.9259 0.079(4) Uiso 1 1 calc R . .
C523 C 0.8127(7) 0.9443(6) 0.9191(5) 0.062(3) Uani 1 1 d . . .
H52E H 0.7568 0.9559 0.8879 0.079(4) Uiso 1 1 calc R . .
H52F H 0.8755 0.9879 0.9156 0.079(4) Uiso 1 1 calc R . .
H52G H 0.7972 0.9570 0.9706 0.079(4) Uiso 1 1 calc R . .
C541 C 1.0258(7) 0.9035(6) 0.6843(5) 0.062(3) Uani 1 1 d . . .
H54A H 1.0020 0.9666 0.6869 0.057(7) Uiso 1 1 calc R . .
C542 C 1.1227(8) 0.9243(10) 0.7324(7) 0.142(6) Uani 1 1 d . . .
H54B H 1.1658 0.9824 0.7247 0.213 Uiso 1 1 calc R . .
H54C H 1.1575 0.8686 0.7200 0.213 Uiso 1 1 calc R . .
H54D H 1.1090 0.9356 0.7842 0.213 Uiso 1 1 calc R . .
C543 C 1.0478(9) 0.8656(9) 0.6079(6) 0.127(5) Uani 1 1 d . . .
H54E H 1.1051 0.9096 0.5966 0.191 Uiso 1 1 calc R . .
H54F H 0.9879 0.8613 0.5735 0.191 Uiso 1 1 calc R . .
H54G H 1.0651 0.8008 0.6027 0.191 Uiso 1 1 calc R . .
C561 C 0.7967(7) 0.5756(5) 0.6536(5) 0.053(2) Uani 1 1 d . . .
H56A H 0.7944 0.5351 0.6905 0.057(7) Uiso 1 1 calc R . .
C562 C 0.8688(8) 0.5371(7) 0.5997(6) 0.096(4) Uani 1 1 d . . .
H56B H 0.8620 0.5628 0.5558 0.079(4) Uiso 1 1 calc R . .
H56C H 0.8521 0.4658 0.5850 0.079(4) Uiso 1 1 calc R . .
H56D H 0.9387 0.5577 0.6233 0.079(4) Uiso 1 1 calc R . .
C563 C 0.6878(7) 0.5566(6) 0.6154(5) 0.059(2) Uani 1 1 d . . .
H56E H 0.6640 0.4863 0.5966 0.079(4) Uiso 1 1 calc R . .
H56F H 0.6869 0.5880 0.5742 0.079(4) Uiso 1 1 calc R . .
H56G H 0.6431 0.5833 0.6511 0.079(4) Uiso 1 1 calc R . .
C61 C 0.4464(5) 0.5905(5) 0.8191(4) 0.0301(16) Uani 1 1 d . . .
C62 C 0.3828(5) 0.5341(5) 0.7552(4) 0.0337(17) Uani 1 1 d . . .
C63 C 0.2793(6) 0.5397(5) 0.7502(4) 0.045(2) Uani 1 1 d . . .
H63 H 0.2363 0.5020 0.7075 0.037(5) Uiso 1 1 calc R . .
C64 C 0.2384(6) 0.5977(6) 0.8048(5) 0.047(2) Uani 1 1 d . D .
C65 C 0.3010(6) 0.6498(5) 0.8671(4) 0.045(2) Uani 1 1 d . . .
H65 H 0.2728 0.6892 0.9058 0.037(5) Uiso 1 1 calc R . .
C66 C 0.4053(5) 0.6472(5) 0.8759(4) 0.0360(18) Uani 1 1 d . . .
C621 C 0.4244(6) 0.4690(6) 0.6918(4) 0.049(2) Uani 1 1 d . . .
H62A H 0.4993 0.4931 0.6961 0.057(7) Uiso 1 1 calc R . .
C622 C 0.4091(8) 0.3645(6) 0.6968(6) 0.081(3) Uani 1 1 d . . .
H62B H 0.4372 0.3256 0.6553 0.079(4) Uiso 1 1 calc R . .
H62C H 0.3364 0.3392 0.6947 0.079(4) Uiso 1 1 calc R . .
H62D H 0.4439 0.3608 0.7435 0.079(4) Uiso 1 1 calc R . .
C623 C 0.3804(8) 0.4754(6) 0.6162(5) 0.081(3) Uani 1 1 d . . .
H62E H 0.3724 0.5425 0.6183 0.079(4) Uiso 1 1 calc R . .
H62F H 0.3141 0.4322 0.6024 0.079(4) Uiso 1 1 calc R . .
H62G H 0.4265 0.4555 0.5793 0.079(4) Uiso 1 1 calc R . .
C641 C 0.1262(6) 0.6047(6) 0.7958(6) 0.080(3) Uani 1 1 d D . .
H64A H 0.1175 0.6055 0.7425 0.057(7) Uiso 0.50 1 calc PR C 1
H64B H 0.1104 0.5601 0.7452 0.057(7) Uiso 0.50 1 calc PR C 2
C642 C 0.0510(13) 0.5142(11) 0.7949(12) 0.078(7) Uiso 0.50 1 d PD D 1
H64C H -0.0172 0.5301 0.7981 0.116 Uiso 0.50 1 calc PR D 1
H64D H 0.0697 0.4886 0.8371 0.116 Uiso 0.50 1 calc PR D 1
H64E H 0.0515 0.4650 0.7488 0.116 Uiso 0.50 1 calc PR D 1
C643 C 0.1021(15) 0.7034(9) 0.8314(11) 0.071(6) Uiso 0.50 1 d PD D 1
H64F H 0.0315 0.7053 0.8156 0.106 Uiso 0.50 1 calc PR D 1
H64G H 0.1476 0.7542 0.8162 0.106 Uiso 0.50 1 calc PR D 1
H64H H 0.1116 0.7146 0.8853 0.106 Uiso 0.50 1 calc PR D 1
C644 C 0.0680(12) 0.5361(11) 0.8352(9) 0.048(5) Uiso 0.50 1 d PD D 2
H64I H -0.0050 0.5288 0.8211 0.072 Uiso 0.50 1 calc PR D 2
H64J H 0.0828 0.5625 0.8888 0.072 Uiso 0.50 1 calc PR D 2
H64K H 0.0884 0.4724 0.8213 0.072 Uiso 0.50 1 calc PR D 2
C645 C 0.1079(19) 0.6954(13) 0.7733(15) 0.117(9) Uiso 0.50 1 d PD D 2
H64L H 0.1240 0.6911 0.7224 0.175 Uiso 0.50 1 calc PR D 2
H64M H 0.1514 0.7526 0.8065 0.175 Uiso 0.50 1 calc PR D 2
H64N H 0.0365 0.7013 0.7763 0.175 Uiso 0.50 1 calc PR D 2
C661 C 0.4707(6) 0.7057(6) 0.9450(4) 0.044(2) Uani 1 1 d . . .
H66A H 0.5419 0.6947 0.9398 0.057(7) Uiso 1 1 calc R . .
C662 C 0.4368(6) 0.6737(7) 1.0136(5) 0.064(3) Uani 1 1 d . . .
H66B H 0.3662 0.6816 1.0188 0.079(4) Uiso 1 1 calc R . .
H66C H 0.4805 0.7139 1.0576 0.079(4) Uiso 1 1 calc R . .
H66D H 0.4419 0.6052 1.0083 0.079(4) Uiso 1 1 calc R . .
C663 C 0.4712(8) 0.8134(6) 0.9564(5) 0.073(3) Uani 1 1 d . . .
H66E H 0.4867 0.8330 0.9110 0.079(4) Uiso 1 1 calc R . .
H66F H 0.5230 0.8498 0.9970 0.079(4) Uiso 1 1 calc R . .
H66G H 0.4044 0.8271 0.9687 0.079(4) Uiso 1 1 calc R . .

loop_
_atom_site_aniso_label
_atom_site_aniso_U_11
_atom_site_aniso_U_22
_atom_site_aniso_U_33
_atom_site_aniso_U_23
_atom_site_aniso_U_13
_atom_site_aniso_U_12
Nd 0.0314(2) 0.0287(2) 0.0268(2) 0.00460(18) 0.00566(18) 0.00437(17)
Cl 0.0622(14) 0.0567(13) 0.0344(12) 0.0044(10) 0.0108(10) 0.0238(11)
Se1 0.0326(4) 0.0279(4) 0.0372(5) 0.0077(3) -0.0057(4) 0.0046(3)
Se2 0.0275(4) 0.0398(4) 0.0408(5) 0.0190(4) 0.0064(4) 0.0093(3)
C11 0.033(4) 0.023(4) 0.025(4) 0.005(3) -0.004(3) 0.002(3)
C12 0.038(4) 0.028(4) 0.016(4) 0.001(3) 0.003(3) 0.006(3)
C13 0.043(5) 0.034(4) 0.027(4) 0.008(3) -0.005(3) 0.014(4)
C14 0.052(5) 0.027(4) 0.050(5) 0.006(4) -0.011(4) 0.014(4)
C15 0.042(5) 0.025(4) 0.050(5) -0.002(4) -0.012(4) 0.001(3)
C16 0.032(4) 0.033(4) 0.025(4) 0.009(3) 0.003(3) 0.007(3)
C21 0.022(4) 0.027(4) 0.024(4) 0.002(3) -0.001(3) 0.004(3)
C22 0.028(4) 0.026(4) 0.024(4) 0.002(3) -0.003(3) 0.010(3)
C23 0.023(4) 0.038(4) 0.031(4) 0.010(3) 0.004(3) 0.009(3)
C24 0.027(4) 0.033(4) 0.025(4) 0.001(3) -0.007(3) 0.008(3)
C25 0.032(4) 0.025(4) 0.019(4) -0.004(3) -0.002(3) 0.005(3)
C26 0.032(4) 0.034(4) 0.025(4) 0.005(3) 0.002(3) 0.015(3)
C221 0.042(5) 0.039(4) 0.031(4) -0.001(4) 0.008(4) 0.016(4)
C222 0.085(7) 0.064(6) 0.054(6) -0.004(5) 0.016(5) 0.043(5)
C223 0.076(6) 0.060(5) 0.028(5) 0.009(4) 0.016(4) 0.015(5)
C241 0.041(5) 0.031(4) 0.038(5) 0.007(4) -0.015(4) -0.007(3)
C242 0.058(7) 0.066(7) 0.127(10) 0.027(7) -0.021(6) -0.028(5)
C243 0.088(7) 0.055(6) 0.060(7) 0.005(5) 0.005(6) -0.027(5)
C261 0.047(5) 0.031(4) 0.025(4) 0.008(3) 0.005(4) 0.005(3)
C262 0.049(5) 0.055(5) 0.031(5) 0.016(4) 0.004(4) 0.010(4)
C263 0.053(5) 0.072(6) 0.032(5) 0.018(4) 0.014(4) 0.004(5)
C31 0.030(4) 0.027(4) 0.050(5) 0.010(4) -0.004(4) 0.001(3)
C32 0.037(5) 0.035(4) 0.076(7) 0.020(4) 0.007(5) 0.000(4)
C33 0.027(5) 0.047(5) 0.114(9) 0.016(6) 0.006(5) 0.000(4)
C34 0.035(5) 0.039(5) 0.129(10) 0.029(6) -0.039(6) -0.006(4)
C35 0.062(6) 0.042(5) 0.058(6) 0.019(4) -0.032(5) -0.011(4)
C36 0.033(4) 0.037(4) 0.049(5) 0.015(4) -0.010(4) -0.001(3)
C321 0.052(6) 0.056(6) 0.071(7) 0.007(5) 0.018(5) 0.000(5)
C322 0.123(10) 0.064(7) 0.062(7) 0.012(5) 0.008(7) 0.012(6)
C323 0.150(11) 0.070(7) 0.126(10) 0.035(7) 0.083(9) 0.051(8)
C341 0.049(6) 0.065(7) 0.216(14) 0.052(8) -0.062(8) -0.020(5)
C361 0.051(5) 0.047(5) 0.029(5) 0.003(4) -0.019(4) 0.007(4)
C362 0.076(7) 0.044(5) 0.068(7) -0.008(5) -0.024(5) 0.015(5)
C363 0.103(8) 0.052(6) 0.058(6) 0.005(5) 0.029(6) 0.028(5)
C41 0.027(4) 0.034(4) 0.025(4) 0.008(3) 0.000(3) 0.011(3)
C42 0.030(4) 0.030(4) 0.036(5) 0.009(3) 0.004(3) 0.006(3)
C43 0.030(4) 0.058(5) 0.055(5) 0.029(4) 0.011(4) 0.018(4)
C44 0.036(5) 0.057(5) 0.075(6) 0.044(5) 0.006(4) 0.020(4)
C45 0.044(5) 0.039(4) 0.054(5) 0.025(4) 0.010(4) 0.007(4)
C46 0.027(4) 0.040(4) 0.028(4) 0.011(3) 0.002(3) 0.006(3)
C51 0.024(4) 0.028(4) 0.039(5) 0.011(3) 0.007(3) 0.009(3)
C52 0.018(4) 0.043(4) 0.038(5) 0.014(4) 0.000(3) 0.010(3)
C53 0.030(4) 0.038(4) 0.040(5) 0.015(4) -0.002(4) 0.011(3)
C54 0.022(4) 0.042(5) 0.056(6) 0.023(4) 0.015(4) 0.012(3)
C55 0.039(5) 0.048(5) 0.047(5) 0.013(4) 0.017(4) 0.021(4)
C56 0.030(4) 0.032(4) 0.047(5) 0.011(4) 0.013(4) 0.013(3)
C521 0.039(4) 0.047(5) 0.023(4) 0.012(4) 0.000(3) 0.007(4)
C522 0.075(7) 0.095(8) 0.049(6) 0.024(6) -0.004(5) 0.026(6)
C523 0.085(7) 0.056(6) 0.045(6) 0.002(5) 0.006(5) 0.025(5)
C541 0.053(6) 0.052(5) 0.092(8) 0.032(5) 0.037(6) 0.012(5)
C542 0.054(7) 0.217(16) 0.151(13) 0.092(12) 0.013(8) -0.057(9)
C543 0.126(11) 0.152(12) 0.083(9) 0.020(8) 0.062(8) -0.043(9)
C561 0.075(6) 0.036(5) 0.050(6) 0.003(4) 0.016(5) 0.019(4)
C562 0.105(9) 0.054(6) 0.114(10) -0.023(6) 0.034(7) 0.026(6)
C563 0.078(7) 0.037(5) 0.047(6) -0.003(4) 0.003(5) -0.007(4)
C61 0.029(4) 0.031(4) 0.032(4) 0.011(3) 0.007(3) 0.005(3)
C62 0.030(4) 0.038(4) 0.034(4) 0.012(4) 0.005(3) 0.002(3)
C63 0.044(5) 0.047(5) 0.042(5) 0.014(4) -0.009(4) 0.005(4)
C64 0.031(4) 0.053(5) 0.060(6) 0.021(5) 0.001(4) 0.010(4)
C65 0.045(5) 0.048(5) 0.046(5) 0.009(4) 0.020(4) 0.020(4)
C66 0.025(4) 0.045(4) 0.040(5) 0.013(4) 0.008(3) 0.004(3)
C621 0.053(5) 0.047(5) 0.039(5) 0.003(4) 0.000(4) -0.004(4)
C622 0.096(8) 0.064(7) 0.091(8) 0.013(6) 0.033(7) 0.040(6)
C623 0.135(10) 0.058(6) 0.041(6) -0.001(5) 0.010(6) 0.017(6)
C641 0.049(6) 0.082(7) 0.109(9) 0.021(7) 0.008(6) 0.016(5)
C661 0.031(4) 0.057(5) 0.037(5) 0.000(4) 0.008(4) 0.001(4)
C662 0.053(6) 0.082(7) 0.055(6) 0.023(5) -0.008(5) 0.005(5)
C663 0.109(8) 0.062(6) 0.035(5) -0.003(5) 0.015(5) -0.005(6)

loop_
_atom_type_symbol
_atom_type_description
_atom_type_scat_dispersion_real
_atom_type_scat_dispersion_imag
_atom_type_scat_source
C C 0.0033 0.0016 'International Tables Vol C Tables 4.2.6.8 and 6.1.1.4'
H H 0.0000 0.0000 'International Tables Vol C Tables 4.2.6.8 and 6.1.1.4'
Se Se -0.0929 2.2259 'International Tables Vol C Tables 4.2.6.8 and 6.1.1.4'
Nd Nd -0.1943 3.0179 'International Tables Vol C Tables 4.2.6.8 and 6.1.1.4'
Cl Cl 0.1484 0.1585 'International Tables Vol C Tables 4.2.6.8 and 6.1.1.4'

loop_
_geom_angle_atom_site_label_1
_geom_angle_atom_site_label_2
_geom_angle_atom_site_label_3
_geom_angle
Cl Nd Se1 117.55(5)
Cl Nd Se2 119.88(5)
Se1 Nd Se2 122.56(3)
C11 Se1 Nd 114.6(2)
C41 Se2 Nd 114.7(2)
C12 C11 C16 118.9(6)
C12 C11 Se1 122.4(5)
C16 C11 Se1 118.7(5)
C13 C12 C11 120.7(6)
C13 C12 C21 120.1(6)
C11 C12 C21 119.2(6)
C14 C13 C12 120.5(7)
C13 C14 C15 119.5(7)
C16 C15 C14 122.1(7)
C15 C16 C11 118.2(6)
C15 C16 C31 121.0(6)
C11 C16 C31 120.7(6)
C26 C21 C22 119.6(6)
C26 C21 C12 122.0(6)
C22 C21 C12 118.2(6)
C23 C22 C21 118.2(6)
C23 C22 C221 120.3(6)
C21 C22 C221 121.3(6)
C22 C23 C24 122.4(6)
C25 C24 C23 117.4(6)
C25 C24 C241 124.3(6)
C23 C24 C241 118.2(6)
C24 C25 C26 123.3(6)
C25 C26 C21 119.1(6)
C25 C26 C261 121.1(6)
C21 C26 C261 119.6(6)
C222 C221 C22 109.4(6)
C222 C221 C223 111.4(6)
C22 C221 C223 114.1(6)
C242 C241 C24 111.1(6)
C242 C241 C243 109.6(7)
C24 C241 C243 112.0(6)
C262 C261 C263 109.3(6)
C262 C261 C26 114.1(6)
C263 C261 C26 112.9(6)
C36 C31 C32 121.2(7)
C36 C31 C16 120.6(7)
C32 C31 C16 118.2(7)
C33 C32 C31 116.2(8)
C33 C32 C321 122.0(8)
C31 C32 C321 121.8(7)
C34 C33 C32 124.2(9)
C33 C34 C35 117.1(8)
C33 C34 C341 119.7(11)
C35 C34 C341 123.1(11)
C34 C35 C36 122.5(9)
C31 C36 C35 118.7(8)
C31 C36 C361 122.2(6)
C35 C36 C361 119.1(8)
C32 C321 C322 111.2(7)
C32 C321 C323 113.0(8)
C322 C321 C323 108.2(8)
C34 C341 C345 116.0(9)
C34 C341 C344 117.9(10)
C345 C341 C344 122.2(12)
C34 C341 C342 113.6(11)
C345 C341 C342 24.8(11)
C344 C341 C342 110.2(13)
C34 C341 C343 113.9(10)
C345 C341 C343 129.5(12)
C344 C341 C343 26.4(10)
C342 C341 C343 128.8(14)
C363 C361 C362 110.4(7)
C363 C361 C36 111.8(6)
C362 C361 C36 113.1(7)
C42 C41 C46 120.5(6)
C42 C41 Se2 121.3(5)
C46 C41 Se2 118.2(5)
C43 C42 C41 119.1(6)
C43 C42 C51 119.9(6)
C41 C42 C51 121.1(6)
C42 C43 C44 121.0(7)
C45 C44 C43 119.8(7)
C44 C45 C46 121.1(7)
C45 C46 C41 118.4(6)
C45 C46 C61 119.8(6)
C41 C46 C61 121.8(6)
C52 C51 C56 121.4(6)
C52 C51 C42 119.3(6)
C56 C51 C42 119.3(6)
C53 C52 C51 117.8(7)
C53 C52 C521 120.4(7)
C51 C52 C521 121.2(6)
C52 C53 C54 123.9(7)
C53 C54 C55 116.6(7)
C53 C54 C541 121.1(7)
C55 C54 C541 122.3(7)
C54 C55 C56 123.5(7)
C55 C56 C51 116.9(7)
C55 C56 C561 120.8(7)
C51 C56 C561 122.1(6)
C523 C521 C52 115.2(6)
C523 C521 C522 109.9(7)
C52 C521 C522 107.3(6)
C543 C541 C542 107.2(9)
C543 C541 C54 115.4(8)
C542 C541 C54 110.3(8)
C56 C561 C562 114.6(7)
C56 C561 C563 113.3(6)
C562 C561 C563 111.1(8)
C66 C61 C62 119.8(6)
C66 C61 C46 121.3(6)
C62 C61 C46 118.8(6)
C63 C62 C61 118.6(7)
C63 C62 C621 119.7(7)
C61 C62 C621 121.7(6)
C64 C63 C62 122.2(7)
C63 C64 C65 118.2(7)
C63 C64 C641 120.4(8)
C65 C64 C641 121.4(8)
C64 C65 C66 122.7(7)
C61 C66 C65 118.5(7)
C61 C66 C661 120.8(6)
C65 C66 C661 120.7(7)
C622 C621 C623 110.3(7)
C622 C621 C62 112.2(7)
C623 C621 C62 112.4(7)
C642 C641 C645 128.8(15)
C642 C641 C644 28.8(10)
C645 C641 C644 134.7(14)
C642 C641 C643 119.2(13)
C645 C641 C643 41.6(11)
C644 C641 C643 104.4(12)
C642 C641 C64 116.6(11)
C645 C641 C64 113.2(12)
C644 C641 C64 108.6(9)
C643 C641 C64 114.8(10)
C66 C661 C663 111.7(7)
C66 C661 C662 111.7(6)
C663 C661 C662 109.1(7)

loop_
_geom_bond_atom_site_label_1
_geom_bond_atom_site_label_2
_geom_bond_distance
Nd Cl 2.629(2)
Nd Se1 2.8805(11)
Nd Se2 2.8863(10)
Se1 C11 1.906(6)
Se2 C41 1.918(6)
C11 C12 1.399(9)
C11 C16 1.414(9)
C12 C13 1.384(9)
C12 C21 1.500(9)
C13 C14 1.361(9)
C14 C15 1.386(9)
C15 C16 1.384(9)
C16 C31 1.511(9)
C21 C26 1.399(9)
C21 C22 1.435(9)
C22 C23 1.400(9)
C22 C221 1.524(9)
C23 C24 1.402(9)
C24 C25 1.378(9)
C24 C241 1.516(9)
C25 C26 1.391(9)
C26 C261 1.545(9)
C221 C222 1.517(10)
C221 C223 1.529(9)
C241 C242 1.513(11)
C241 C243 1.537(11)
C261 C262 1.523(9)
C261 C263 1.534(10)
C31 C36 1.379(10)
C31 C32 1.417(10)
C32 C33 1.398(11)
C32 C321 1.515(12)
C33 C34 1.362(13)
C34 C35 1.384(13)
C34 C341 1.503(11)
C35 C36 1.385(10)
C36 C361 1.536(10)
C321 C322 1.516(11)
C321 C323 1.543(12)
C341 C345 1.508(5)
C341 C344 1.508(5)
C341 C342 1.509(5)
C341 C343 1.510(5)
C361 C363 1.509(10)
C361 C362 1.523(10)
C41 C42 1.394(9)
C41 C46 1.410(9)
C42 C43 1.389(9)
C42 C51 1.495(9)
C43 C44 1.390(9)
C44 C45 1.369(10)
C45 C46 1.404(9)
C46 C61 1.498(9)
C51 C52 1.417(9)
C51 C56 1.418(9)
C52 C53 1.377(9)
C52 C521 1.527(9)
C53 C54 1.394(10)
C54 C55 1.399(10)
C54 C541 1.529(10)
C55 C56 1.401(9)
C56 C561 1.497(10)
C521 C523 1.508(10)
C521 C522 1.546(10)
C541 C543 1.474(12)
C541 C542 1.478(13)
C561 C562 1.516(11)
C561 C563 1.537(11)
C61 C66 1.385(9)
C61 C62 1.417(9)
C62 C63 1.402(9)
C62 C621 1.528(10)
C63 C64 1.366(10)
C64 C65 1.373(10)
C64 C641 1.526(11)
C65 C66 1.405(9)
C66 C661 1.501(10)
C621 C622 1.507(11)
C621 C623 1.524(11)
C641 C642 1.507(5)
C641 C645 1.511(5)
C641 C644 1.512(5)
C641 C643 1.516(5)
C661 C663 1.511(10)
C661 C662 1.532(10)
